data_1506695
loop_
_publ_author_name
'Sheddan, Neil A.'
'Mulzer, Johann'

_publ_section_title
;
 Access to isocarbacyclin derivatives via substrate-controlled enolate
 formation: total synthesis of 15-deoxy-16-(m-tolyl)-
 17,18,19,20-tetranorisocarbacyclin
;
_journal_issue 23
_journal_name_full 'Organic letters'
_journal_page_first 5115
_journal_page_last 5118
_journal_paper_doi 10.1021/ol0515762
_journal_volume 7
_journal_year 2005
_chemical_absolute_configuration ad
_chemical_formula_sum 'C35 H41 F3 O5 S Si'
_chemical_formula_weight 658.83
_chemical_melting_point 384.1(10)
_chemical_name_systematic
;
(3aS,5R,6S,6aS)-5-(tert-butyldimethylsilyloxy)-6-
(trityloxymethyl)-1,3a,4,5,6,6a-hexahydropentalen-
2-yl trifluoromethanesulfonate
;
_space_group_IT_number 19
_symmetry_cell_setting orthorhombic
_symmetry_Int_Tables_number 19
_symmetry_space_group_name_Hall 'P 2ac 2ab'
_symmetry_space_group_name_H-M 'P 21 21 21'
_atom_sites_solution_hydrogens geom
_atom_sites_solution_primary direct
_atom_sites_solution_secondary difmap
_audit_creation_method SHELXL-97
_cell_angle_alpha 90.00
_cell_angle_beta 90.00
_cell_angle_gamma 90.00
_cell_formula_units_Z 4
_cell_length_a 10.605(2)
_cell_length_b 15.000(3)
_cell_length_c 21.184(4)
_cell_measurement_temperature 150(2)
_cell_volume 3369.8(11)
_computing_structure_refinement 'SHELXL-97 (Sheldrick, 1997)'
_computing_structure_solution 'SHELXS-97 (Sheldrick, 1990)'
_diffrn_ambient_temperature 150(2)
_diffrn_measured_fraction_theta_full 0.995
_diffrn_measured_fraction_theta_max 0.995
_diffrn_measurement_device_type 'Kappa-Nonius diffractometer'
_diffrn_radiation_monochromator graphite
_diffrn_radiation_type MoK\a
_diffrn_radiation_wavelength 0.71073
_diffrn_reflns_av_R_equivalents 0.0000
_diffrn_reflns_av_sigmaI/netI 0.0245
_diffrn_reflns_limit_h_max 15
_diffrn_reflns_limit_h_min -15
_diffrn_reflns_limit_k_max 21
_diffrn_reflns_limit_k_min -21
_diffrn_reflns_limit_l_max 30
_diffrn_reflns_limit_l_min -30
_diffrn_reflns_number 10201
_diffrn_reflns_theta_full 30.51
_diffrn_reflns_theta_max 30.51
_diffrn_reflns_theta_min 3.46
_diffrn_source 'fine-focus sealed tube'
_exptl_absorpt_coefficient_mu 0.188
_exptl_absorpt_correction_T_max 0.9633
_exptl_absorpt_correction_T_min 0.8954
_exptl_absorpt_correction_type multi-scan
_exptl_absorpt_process_details SADABS
_exptl_crystal_colour white
_exptl_crystal_density_diffrn 1.299
_exptl_crystal_density_method 'not measured'
_exptl_crystal_description block
_exptl_crystal_F_000 1392
_exptl_crystal_recrystallization_method methanol
_exptl_crystal_size_max 0.60
_exptl_crystal_size_mid 0.30
_exptl_crystal_size_min 0.20
_refine_diff_density_max 0.307
_refine_diff_density_min -0.428
_refine_diff_density_rms 0.054
_refine_ls_abs_structure_details 'Flack H D (1983), Acta Cryst. A39, 876-881'
_refine_ls_abs_structure_Flack 0.00(6)
_refine_ls_extinction_coef 0.0054(8)
_refine_ls_extinction_expression Fc^*^=kFc[1+0.001xFc^2^\l^3^/sin(2\q)]^-1/4^
_refine_ls_extinction_method SHELXL
_refine_ls_goodness_of_fit_ref 1.058
_refine_ls_hydrogen_treatment mixed
_refine_ls_matrix_type full
_refine_ls_number_parameters 571
_refine_ls_number_reflns 10201
_refine_ls_number_restraints 0
_refine_ls_restrained_S_all 1.058
_refine_ls_R_factor_all 0.0499
_refine_ls_R_factor_gt 0.0400
_refine_ls_shift/su_max 0.001
_refine_ls_shift/su_mean 0.000
_refine_ls_structure_factor_coef Fsqd
_refine_ls_weighting_details 'calc w=1/[\s^2^(Fo^2^)+(0.0550P)^2^+0.7500P] where P=(Fo^2^+2Fc^2^)/3'
_refine_ls_weighting_scheme calc
_refine_ls_wR_factor_gt 0.0987
_refine_ls_wR_factor_ref 0.1051
_reflns_number_gt 8980
_reflns_number_total 10201
_reflns_threshold_expression >2sigma(I)
_cod_data_source_file ol0515762si20050706_045554.cif
_cod_data_source_block nas205
_cod_depositor_comments
;
The following automatic conversions were performed:

'_chemical_melting_point' value '383.15-385.15' was changed to
'384.1(10)' - the average value was taken and precision was
estimated.

Automatic conversion script
Id: cif_fix_values 1715 2011-07-08 13:25:40Z adriana 
;
_cod_original_cell_volume 3369.9(12)
_cod_database_code 1506695

loop_
_symmetry_equiv_pos_as_xyz
'x, y, z'
'-x+1/2, -y, z+1/2'
'-x, y+1/2, -z+1/2'
'x+1/2, -y+1/2, -z'

loop_
_atom_site_label
_atom_site_type_symbol
_atom_site_fract_x
_atom_site_fract_y
_atom_site_fract_z
_atom_site_U_iso_or_equiv
_atom_site_adp_type
_atom_site_occupancy
_atom_site_symmetry_multiplicity
_atom_site_calc_flag
Si Si 0.14793(4) 0.50129(3) 0.910000(19) 0.02482(9) Uani 1 1 d
S S -0.50756(5) 0.19131(3) 0.82155(2) 0.04251(12) Uani 1 1 d
F1 F -0.3712(2) 0.18434(16) 0.92215(11) 0.1105(8) Uani 1 1 d
F2 F -0.5620(2) 0.15825(19) 0.93805(9) 0.1133(8) Uani 1 1 d
F3 F -0.4510(3) 0.06068(13) 0.89305(13) 0.1279(10) Uani 1 1 d
O1 O 0.02534(10) 0.44981(7) 0.87819(5) 0.0257(2) Uani 1 1 d
O2 O -0.13397(10) 0.43265(7) 0.69497(5) 0.0255(2) Uani 1 1 d
O3 O -0.54013(11) 0.28921(9) 0.83779(6) 0.0367(3) Uani 1 1 d
O4 O -0.6199(2) 0.14916(11) 0.80147(10) 0.0728(6) Uani 1 1 d
O5 O -0.3949(2) 0.18659(13) 0.78663(11) 0.0835(7) Uani 1 1 d
C1 C -0.41355(15) 0.39329(12) 0.89709(8) 0.0335(3) Uani 1 1 d
C2 C -0.32167(15) 0.46727(12) 0.88685(8) 0.0305(3) Uani 1 1 d
C3 C -0.19202(15) 0.45586(12) 0.91883(7) 0.0301(3) Uani 1 1 d
C4 C -0.09802(14) 0.48367(10) 0.86777(7) 0.0240(3) Uani 1 1 d
C5 C -0.15477(14) 0.44492(10) 0.80730(7) 0.0230(3) Uani 1 1 d
C6 C -0.29573(15) 0.46537(11) 0.81334(8) 0.0286(3) Uani 1 1 d
C7 C -0.38564(17) 0.39504(14) 0.78487(8) 0.0358(4) Uani 1 1 d
C8 C -0.44382(15) 0.35598(12) 0.84259(8) 0.0306(3) Uani 1 1 d
C9 C -0.09099(15) 0.48096(10) 0.74877(7) 0.0256(3) Uani 1 1 d
C10 C -0.05340(14) 0.43702(9) 0.64017(6) 0.0231(3) Uani 1 1 d
C11 C -0.12617(14) 0.38782(9) 0.58817(7) 0.0245(3) Uani 1 1 d
C12 C -0.06755(16) 0.36699(11) 0.53100(7) 0.0280(3) Uani 1 1 d
C13 C -0.13411(17) 0.32577(11) 0.48269(8) 0.0316(3) Uani 1 1 d
C14 C -0.26069(16) 0.30523(11) 0.49043(8) 0.0311(3) Uani 1 1 d
C15 C -0.31992(16) 0.32496(11) 0.54695(8) 0.0323(3) Uani 1 1 d
C16 C -0.25287(15) 0.36612(11) 0.59585(7) 0.0284(3) Uani 1 1 d
C17 C 0.07011(15) 0.38648(10) 0.65384(7) 0.0253(3) Uani 1 1 d
C18 C 0.18327(16) 0.40551(11) 0.62314(7) 0.0295(3) Uani 1 1 d
C19 C 0.29183(17) 0.35617(13) 0.63579(8) 0.0361(4) Uani 1 1 d
C20 C 0.28841(18) 0.28690(13) 0.67926(9) 0.0377(4) Uani 1 1 d
C21 C 0.17692(19) 0.26682(12) 0.70930(9) 0.0364(4) Uani 1 1 d
C22 C 0.06724(17) 0.31574(11) 0.69676(8) 0.0301(3) Uani 1 1 d
C23 C -0.03425(14) 0.53584(10) 0.62232(7) 0.0248(3) Uani 1 1 d
C24 C -0.12271(17) 0.57861(11) 0.58436(8) 0.0330(3) Uani 1 1 d
C25 C -0.1154(2) 0.67009(12) 0.57284(10) 0.0426(4) Uani 1 1 d
C26 C -0.0203(2) 0.72002(12) 0.60051(10) 0.0430(4) Uani 1 1 d
C27 C 0.06926(19) 0.67851(12) 0.63805(10) 0.0396(4) Uani 1 1 d
C28 C 0.06218(17) 0.58683(11) 0.64888(8) 0.0310(3) Uani 1 1 d
C29 C 0.09252(18) 0.58075(14) 0.97178(9) 0.0387(4) Uani 1 1 d
C30 C 0.24505(18) 0.41087(14) 0.94533(9) 0.0372(4) Uani 1 1 d
C31 C 0.24163(14) 0.56232(10) 0.84780(7) 0.0269(3) Uani 1 1 d
C32 C 0.27977(15) 0.49760(12) 0.79494(8) 0.0310(3) Uani 1 1 d
C33 C 0.16245(17) 0.63945(11) 0.82024(9) 0.0338(3) Uani 1 1 d
C34 C 0.36145(17) 0.60117(13) 0.87765(10) 0.0375(4) Uani 1 1 d
C35 C -0.4741(3) 0.1458(2) 0.89867(14) 0.0692(8) Uani 1 1 d
H1 H -0.449(2) 0.3757(15) 0.9392(11) 0.044(6) Uiso 1 1 d
H2 H -0.361(2) 0.5240(15) 0.8996(11) 0.041(6) Uiso 1 1 d
H3A H -0.183(2) 0.4897(15) 0.9564(11) 0.038(5) Uiso 1 1 d
H3B H -0.179(2) 0.3949(15) 0.9303(10) 0.032(5) Uiso 1 1 d
H4 H -0.0951(19) 0.5437(13) 0.8655(9) 0.026(5) Uiso 1 1 d
H5 H -0.1370(17) 0.3794(12) 0.8098(8) 0.021(4) Uiso 1 1 d
H6 H -0.312(2) 0.5221(15) 0.7965(10) 0.036(5) Uiso 1 1 d
H7A H -0.448(3) 0.421(2) 0.7516(15) 0.083(10) Uiso 1 1 d
H7B H -0.339(2) 0.3502(15) 0.7599(11) 0.039(6) Uiso 1 1 d
H9A H 0.004(2) 0.4737(13) 0.7553(9) 0.027(5) Uiso 1 1 d
H9B H -0.1126(19) 0.5438(14) 0.7436(9) 0.029(5) Uiso 1 1 d
H12 H 0.021(2) 0.3838(15) 0.5278(10) 0.039(6) Uiso 1 1 d
H13 H -0.093(2) 0.3124(16) 0.4441(11) 0.043(6) Uiso 1 1 d
H14 H -0.309(2) 0.2765(15) 0.4561(11) 0.041(6) Uiso 1 1 d
H15 H -0.4088(19) 0.3158(13) 0.5541(9) 0.027(5) Uiso 1 1 d
H16 H -0.289(2) 0.3777(14) 0.6368(10) 0.035(5) Uiso 1 1 d
H18 H 0.1869(19) 0.4496(14) 0.5932(10) 0.031(5) Uiso 1 1 d
H19 H 0.368(2) 0.3720(15) 0.6153(11) 0.045(6) Uiso 1 1 d
H20 H 0.365(3) 0.2590(18) 0.6863(13) 0.056(7) Uiso 1 1 d
H21 H 0.174(2) 0.2203(16) 0.7389(11) 0.043(6) Uiso 1 1 d
H22 H -0.008(2) 0.3014(14) 0.7142(9) 0.028(5) Uiso 1 1 d
H24 H -0.190(2) 0.5455(16) 0.5630(12) 0.049(7) Uiso 1 1 d
H25 H -0.181(2) 0.6961(17) 0.5489(12) 0.051(7) Uiso 1 1 d
H26 H -0.018(2) 0.7798(16) 0.5948(12) 0.049(6) Uiso 1 1 d
H27 H 0.138(3) 0.7124(18) 0.6602(13) 0.060(8) Uiso 1 1 d
H28 H 0.1198(19) 0.5603(13) 0.6755(9) 0.029(5) Uiso 1 1 d
H29A H 0.166(3) 0.615(2) 0.9915(14) 0.066(8) Uiso 1 1 d
H29B H 0.032(3) 0.5472(18) 1.0056(13) 0.060(7) Uiso 1 1 d
H29C H 0.040(3) 0.6294(18) 0.9535(12) 0.054(7) Uiso 1 1 d
H30A H 0.278(2) 0.3662(17) 0.9126(12) 0.053(7) Uiso 1 1 d
H30B H 0.191(3) 0.3779(19) 0.9768(13) 0.063(8) Uiso 1 1 d
H30C H 0.315(3) 0.440(2) 0.9699(16) 0.086(10) Uiso 1 1 d
H32A H 0.3367(19) 0.4470(13) 0.8117(10) 0.028(5) Uiso 1 1 d
H32B H 0.205(2) 0.4667(17) 0.7778(12) 0.051(7) Uiso 1 1 d
H32C H 0.326(2) 0.5313(17) 0.7614(12) 0.048(6) Uiso 1 1 d
H33A H 0.210(2) 0.6700(14) 0.7868(10) 0.033(5) Uiso 1 1 d
H33B H 0.145(2) 0.6822(16) 0.8528(11) 0.042(6) Uiso 1 1 d
H33C H 0.086(2) 0.6215(16) 0.8010(11) 0.048(6) Uiso 1 1 d
H34A H 0.411(2) 0.5544(14) 0.8962(10) 0.034(5) Uiso 1 1 d
H34B H 0.341(2) 0.6440(16) 0.9138(11) 0.046(6) Uiso 1 1 d
H34C H 0.406(2) 0.6321(16) 0.8476(11) 0.042(6) Uiso 1 1 d

loop_
_atom_site_aniso_label
_atom_site_aniso_U_11
_atom_site_aniso_U_22
_atom_site_aniso_U_33
_atom_site_aniso_U_23
_atom_site_aniso_U_13
_atom_site_aniso_U_12
Si 0.02142(17) 0.02821(19) 0.02482(18) -0.00477(16) -0.00103(14) 0.00245(16)
S 0.0572(3) 0.0345(2) 0.0358(2) -0.00225(18) -0.0035(2) 0.0038(2)
F1 0.0980(14) 0.1174(16) 0.1162(16) 0.0558(13) -0.0691(13) -0.0186(13)
F2 0.1157(17) 0.166(2) 0.0582(10) 0.0452(12) 0.0189(11) -0.0066(16)
F3 0.180(3) 0.0603(11) 0.144(2) 0.0453(12) -0.0407(19) 0.0185(14)
O1 0.0212(5) 0.0275(5) 0.0283(5) -0.0052(4) -0.0012(4) 0.0021(4)
O2 0.0275(5) 0.0283(5) 0.0208(4) -0.0017(4) 0.0000(4) -0.0044(4)
O3 0.0270(6) 0.0371(6) 0.0460(7) -0.0044(5) -0.0029(5) 0.0006(5)
O4 0.0969(15) 0.0464(9) 0.0751(12) 0.0059(8) -0.0438(11) -0.0189(9)
O5 0.1087(16) 0.0512(10) 0.0906(14) -0.0117(10) 0.0556(13) 0.0126(11)
C1 0.0241(7) 0.0429(9) 0.0335(8) -0.0049(7) 0.0036(6) 0.0016(7)
C2 0.0239(7) 0.0371(8) 0.0303(7) -0.0076(6) 0.0021(6) 0.0025(6)
C3 0.0239(7) 0.0415(9) 0.0248(7) -0.0055(6) 0.0021(5) 0.0006(6)
C4 0.0221(6) 0.0255(7) 0.0243(6) -0.0037(5) -0.0002(5) 0.0032(5)
C5 0.0234(6) 0.0239(6) 0.0219(6) -0.0017(5) -0.0002(5) 0.0007(5)
C6 0.0236(7) 0.0332(8) 0.0291(7) -0.0009(6) -0.0020(6) 0.0018(6)
C7 0.0272(8) 0.0498(10) 0.0305(8) -0.0053(7) -0.0037(6) -0.0037(7)
C8 0.0210(7) 0.0362(8) 0.0347(8) -0.0056(6) 0.0000(6) 0.0031(6)
C9 0.0285(7) 0.0253(7) 0.0230(6) -0.0023(5) -0.0004(5) -0.0042(5)
C10 0.0261(6) 0.0219(6) 0.0215(6) 0.0002(5) -0.0015(5) -0.0022(5)
C11 0.0304(7) 0.0206(6) 0.0225(6) 0.0004(5) -0.0052(6) -0.0006(5)
C12 0.0302(8) 0.0280(7) 0.0258(7) -0.0022(6) -0.0022(6) -0.0015(6)
C13 0.0391(9) 0.0295(7) 0.0261(7) -0.0039(6) -0.0044(6) 0.0035(7)
C14 0.0372(8) 0.0258(7) 0.0304(7) -0.0023(6) -0.0117(6) 0.0001(6)
C15 0.0335(8) 0.0299(8) 0.0334(8) 0.0027(6) -0.0096(6) -0.0031(6)
C16 0.0287(7) 0.0296(7) 0.0268(7) 0.0006(6) -0.0028(6) -0.0012(6)
C17 0.0285(7) 0.0253(7) 0.0221(6) -0.0037(5) -0.0034(5) -0.0013(5)
C18 0.0311(7) 0.0325(8) 0.0250(7) -0.0005(6) -0.0016(6) 0.0016(6)
C19 0.0317(8) 0.0465(10) 0.0302(8) -0.0043(7) 0.0005(6) 0.0060(7)
C20 0.0381(9) 0.0411(9) 0.0338(8) -0.0042(7) -0.0065(7) 0.0146(7)
C21 0.0442(10) 0.0302(8) 0.0348(8) 0.0039(7) -0.0062(7) 0.0062(7)
C22 0.0351(8) 0.0253(7) 0.0300(7) -0.0002(6) -0.0038(6) -0.0007(6)
C23 0.0294(7) 0.0207(6) 0.0244(6) 0.0003(5) 0.0016(5) -0.0011(5)
C24 0.0373(8) 0.0273(7) 0.0343(8) 0.0032(6) -0.0066(7) -0.0023(6)
C25 0.0502(11) 0.0288(8) 0.0489(11) 0.0068(7) -0.0105(9) 0.0018(8)
C26 0.0508(11) 0.0238(7) 0.0543(11) 0.0049(7) -0.0001(9) -0.0036(7)
C27 0.0412(9) 0.0278(8) 0.0497(10) -0.0011(7) -0.0021(8) -0.0097(7)
C28 0.0321(8) 0.0274(7) 0.0335(8) 0.0007(6) -0.0027(6) -0.0036(6)
C29 0.0356(9) 0.0466(10) 0.0339(8) -0.0167(8) 0.0015(7) 0.0022(8)
C30 0.0300(8) 0.0450(10) 0.0368(8) 0.0081(8) -0.0010(7) 0.0069(7)
C31 0.0208(6) 0.0259(7) 0.0341(7) -0.0024(6) -0.0025(5) 0.0005(5)
C32 0.0273(7) 0.0334(8) 0.0322(7) -0.0013(7) 0.0044(6) 0.0012(7)
C33 0.0317(8) 0.0270(7) 0.0426(9) 0.0019(7) -0.0044(7) 0.0018(6)
C34 0.0268(8) 0.0377(9) 0.0482(10) -0.0026(8) -0.0051(7) -0.0050(7)
C35 0.0663(16) 0.0757(17) 0.0657(16) 0.0299(14) -0.0174(13) 0.0012(14)

loop_
_atom_type_symbol
_atom_type_description
_atom_type_scat_dispersion_real
_atom_type_scat_dispersion_imag
_atom_type_scat_source
C C 0.0033 0.0016 'International Tables Vol C Tables 4.2.6.8 and 6.1.1.4'
H H 0.0000 0.0000 'International Tables Vol C Tables 4.2.6.8 and 6.1.1.4'
O O 0.0106 0.0060 'International Tables Vol C Tables 4.2.6.8 and 6.1.1.4'
F F 0.0171 0.0103 'International Tables Vol C Tables 4.2.6.8 and 6.1.1.4'
Si Si 0.0817 0.0704 'International Tables Vol C Tables 4.2.6.8 and 6.1.1.4'
S S 0.1246 0.1234 'International Tables Vol C Tables 4.2.6.8 and 6.1.1.4'

loop_
_geom_angle_atom_site_label_1
_geom_angle_atom_site_label_2
_geom_angle_atom_site_label_3
_geom_angle
O1 Si C30 104.98(8)
O1 Si C29 109.65(7)
C30 Si C29 110.98(9)
O1 Si C31 110.83(6)
C30 Si C31 110.06(8)
C29 Si C31 110.23(9)
O5 S O4 122.31(14)
O5 S O3 110.75(10)
O4 S O3 107.66(10)
O5 S C35 106.85(15)
O4 S C35 105.59(13)
O3 S C35 101.61(12)
C4 O1 Si 128.29(9)
C9 O2 C10 115.52(11)
C8 O3 S 121.30(11)
C8 C1 C2 110.26(15)
C8 C1 H1 125.2(14)
C2 C1 H1 124.6(14)
C1 C2 C3 115.83(15)
C1 C2 C6 104.07(13)
C3 C2 C6 105.98(12)
C1 C2 H2 109.0(13)
C3 C2 H2 110.6(13)
C6 C2 H2 111.1(13)
C4 C3 C2 103.91(13)
C4 C3 H3A 112.5(14)
C2 C3 H3A 113.4(13)
C4 C3 H3B 110.1(13)
C2 C3 H3B 110.4(13)
H3A C3 H3B 106.6(18)
O1 C4 C3 113.14(12)
O1 C4 C5 110.88(11)
C3 C4 C5 103.42(12)
O1 C4 H4 109.5(13)
C3 C4 H4 109.4(12)
C5 C4 H4 110.3(12)
C9 C5 C4 112.01(12)
C9 C5 C6 115.69(13)
C4 C5 C6 103.77(12)
C9 C5 H5 108.1(10)
C4 C5 H5 104.7(10)
C6 C5 H5 112.1(11)
C5 C6 C7 115.67(14)
C5 C6 C2 104.81(12)
C7 C6 C2 106.82(14)
C5 C6 H6 109.2(14)
C7 C6 H6 110.9(13)
C2 C6 H6 109.1(13)
C8 C7 C6 101.76(13)
C8 C7 H7A 116.0(18)
C6 C7 H7A 113.4(18)
C8 C7 H7B 112.2(13)
C6 C7 H7B 111.5(13)
H7A C7 H7B 102(2)
C1 C8 O3 122.02(15)
C1 C8 C7 116.71(16)
O3 C8 C7 120.77(14)
O2 C9 C5 109.32(12)
O2 C9 H9A 111.6(11)
C5 C9 H9A 107.1(11)
O2 C9 H9B 109.0(12)
C5 C9 H9B 109.4(12)
H9A C9 H9B 110.4(16)
O2 C10 C11 104.94(11)
O2 C10 C17 109.26(11)
C11 C10 C17 109.02(12)
O2 C10 C23 108.58(11)
C11 C10 C23 110.63(11)
C17 C10 C23 114.01(12)
C16 C11 C12 118.60(14)
C16 C11 C10 120.94(13)
C12 C11 C10 120.41(14)
C13 C12 C11 120.83(15)
C13 C12 H12 123.6(13)
C11 C12 H12 115.5(13)
C14 C13 C12 120.25(16)
C14 C13 H13 120.0(14)
C12 C13 H13 119.7(14)
C15 C14 C13 119.61(15)
C15 C14 H14 119.9(13)
C13 C14 H14 120.5(13)
C14 C15 C16 120.26(15)
C14 C15 H15 123.3(12)
C16 C15 H15 116.3(12)
C11 C16 C15 120.45(15)
C11 C16 H16 116.6(13)
C15 C16 H16 122.8(13)
C18 C17 C22 118.52(15)
C18 C17 C10 122.90(14)
C22 C17 C10 118.51(14)
C17 C18 C19 120.81(16)
C17 C18 H18 120.4(13)
C19 C18 H18 118.7(13)
C20 C19 C18 120.19(17)
C20 C19 H19 120.8(14)
C18 C19 H19 119.0(14)
C21 C20 C19 119.52(16)
C21 C20 H20 125.4(17)
C19 C20 H20 115.0(17)
C20 C21 C22 120.74(16)
C20 C21 H21 120.1(15)
C22 C21 H21 119.1(15)
C17 C22 C21 120.20(16)
C17 C22 H22 117.8(13)
C21 C22 H22 121.9(13)
C24 C23 C28 118.31(14)
C24 C23 C10 119.70(13)
C28 C23 C10 121.61(14)
C23 C24 C25 121.11(16)
C23 C24 H24 121.7(14)
C25 C24 H24 117.2(14)
C26 C25 C24 119.83(18)
C26 C25 H25 122.6(16)
C24 C25 H25 117.4(16)
C25 C26 C27 119.90(17)
C25 C26 H26 119.8(16)
C27 C26 H26 120.3(16)
C26 C27 C28 119.98(17)
C26 C27 H27 122.5(16)
C28 C27 H27 117.4(16)
C23 C28 C27 120.86(16)
C23 C28 H28 119.8(12)
C27 C28 H28 119.3(13)
Si C29 H29A 111.4(17)
Si C29 H29B 110.7(15)
H29A C29 H29B 115(2)
Si C29 H29C 111.8(15)
H29A C29 H29C 103(2)
H29B C29 H29C 105(2)
Si C30 H30A 113.1(14)
Si C30 H30B 108.0(16)
H30A C30 H30B 109(2)
Si C30 H30C 107(2)
H30A C30 H30C 113(2)
H30B C30 H30C 107(2)
C34 C31 C32 108.80(13)
C34 C31 C33 108.76(14)
C32 C31 C33 109.94(14)
C34 C31 Si 109.43(12)
C32 C31 Si 109.94(11)
C33 C31 Si 109.95(11)
C31 C32 H32A 111.6(11)
C31 C32 H32B 110.6(15)
H32A C32 H32B 104.6(18)
C31 C32 H32C 109.1(14)
H32A C32 H32C 109.2(18)
H32B C32 H32C 112(2)
C31 C33 H33A 109.9(12)
C31 C33 H33B 109.6(14)
H33A C33 H33B 107.8(18)
C31 C33 H33C 114.5(15)
H33A C33 H33C 105.3(19)
H33B C33 H33C 109(2)
C31 C34 H34A 110.3(13)
C31 C34 H34B 111.9(14)
H34A C34 H34B 105.6(18)
C31 C34 H34C 109.2(15)
H34A C34 H34C 112(2)
H34B C34 H34C 108.0(19)
F2 C35 F3 110.0(3)
F2 C35 F1 107.1(3)
F3 C35 F1 107.7(3)
F2 C35 S 113.4(2)
F3 C35 S 108.9(2)
F1 C35 S 109.6(2)

loop_
_geom_bond_atom_site_label_1
_geom_bond_atom_site_label_2
_geom_bond_distance
Si O1 1.6555(12)
Si C30 1.8603(19)
Si C29 1.8652(17)
Si C31 1.8872(17)
S O5 1.407(2)
S O4 1.414(2)
S O3 1.5473(14)
S C35 1.805(3)
F1 C35 1.331(4)
F2 C35 1.265(4)
F3 C35 1.306(4)
O1 C4 1.4206(18)
O2 C9 1.4255(18)
O2 C10 1.4429(17)
O3 C8 1.434(2)
C1 C8 1.323(2)
C1 C2 1.493(2)
C1 H1 1.00(2)
C2 C3 1.542(2)
C2 C6 1.582(2)
C2 H2 0.99(2)
C3 C4 1.529(2)
C3 H3A 0.95(2)
C3 H3B 0.96(2)
C4 C5 1.530(2)
C4 H4 0.90(2)
C5 C9 1.512(2)
C5 C6 1.531(2)
C5 H5 1.002(18)
C6 C7 1.545(2)
C6 H6 0.94(2)
C7 C8 1.490(2)
C7 H7A 1.05(3)
C7 H7B 0.99(2)
C9 H9A 1.03(2)
C9 H9B 0.98(2)
C10 C11 1.5341(19)
C10 C17 1.541(2)
C10 C23 1.543(2)
C11 C16 1.392(2)
C11 C12 1.397(2)
C12 C13 1.389(2)
C12 H12 0.98(2)
C13 C14 1.387(3)
C13 H13 0.95(2)
C14 C15 1.384(3)
C14 H14 0.99(2)
C15 C16 1.400(2)
C15 H15 0.96(2)
C16 H16 0.96(2)
C17 C18 1.395(2)
C17 C22 1.398(2)
C18 C19 1.395(2)
C18 H18 0.92(2)
C19 C20 1.389(3)
C19 H19 0.95(3)
C20 C21 1.376(3)
C20 H20 0.92(3)
C21 C22 1.401(2)
C21 H21 0.94(2)
C22 H22 0.90(2)
C23 C24 1.392(2)
C23 C28 1.396(2)
C24 C25 1.396(2)
C24 H24 0.98(3)
C25 C26 1.386(3)
C25 H25 0.94(3)
C26 C27 1.387(3)
C26 H26 0.90(2)
C27 C28 1.396(2)
C27 H27 1.00(3)
C28 H28 0.92(2)
C29 H29A 1.02(3)
C29 H29B 1.09(3)
C29 H29C 1.00(3)
C30 H30A 1.02(3)
C30 H30B 1.01(3)
C30 H30C 1.00(4)
C31 C34 1.534(2)
C31 C32 1.536(2)
C31 C33 1.544(2)
C32 H32A 1.03(2)
C32 H32B 0.99(3)
C32 H32C 1.00(3)
C33 H33A 0.98(2)
C33 H33B 0.96(2)
C33 H33C 0.95(3)
C34 H34A 0.96(2)
C34 H34B 1.02(2)
C34 H34C 0.92(2)

loop_
_cod_related_entry_id
_cod_related_entry_database
_cod_related_entry_code
1 ChemSpider 9680459
